data_2017581
loop_
_publ_author_name
'Zhang, Ai-Yun'
'Zheng, Juan'
'Wang, Qiu-Fen'

_publ_section_title
;
 Ba~5~Cl~4~(H~2~O)~8~(VPO~5~)~8~: a novel three-dimensional framework
 solid
;
_journal_coeditor_code SQ3227
_journal_issue 3
_journal_name_full 'Acta Crystallographica Section C'
_journal_page_first i22
_journal_page_last i24
_journal_paper_doi 10.1107/S0108270110001393
_journal_volume 66
_journal_year 2010
_chemical_formula_iupac 'Ba5 Cl4 (H2 O)8 (V P O5)8'
_chemical_formula_moiety 'O80 P16 V16 , 16H2 O'
_chemical_formula_sum 'Ba5 Cl4 H16 O48 P8 V8'
_chemical_formula_weight 2267.91
_chemical_name_systematic
;
pentabarium tetrachloride octahydrate octakis(oxovanadium phosphate)
;
_space_group_IT_number 64
_symmetry_cell_setting orthorhombic
_symmetry_space_group_name_Hall '-C 2ac 2'
_symmetry_space_group_name_H-M 'C m c a'
_atom_sites_solution_hydrogens constr
_atom_sites_solution_primary direct
_atom_sites_solution_secondary difmap
_audit_creation_method SHELXL97
_cell_angle_alpha 90.00
_cell_angle_beta 90.00
_cell_angle_gamma 90.00
_cell_formula_units_Z 4
_cell_length_a 13.5073(8)
_cell_length_b 8.8803(5)
_cell_length_c 35.482(2)
_cell_measurement_reflns_used 1819
_cell_measurement_temperature 295(2)
_cell_measurement_theta_max 27.40
_cell_measurement_theta_min 2.30
_cell_volume 4256.0(4)
_computing_cell_refinement 'SAINT (Bruker, 2007)'
_computing_data_collection 'APEX2 (Bruker, 2007)'
_computing_data_reduction 'SAINT (Bruker, 2007)'
_computing_molecular_graphics 'SHELXTL (Sheldrick, 2008)'
_computing_publication_material 'SHELXTL (Sheldrick, 2008)'
_computing_structure_refinement 'SHELXL97 (Sheldrick, 2008)'
_computing_structure_solution 'SHELXS97 (Sheldrick, 2008)'
_diffrn_ambient_temperature 295(2)
_diffrn_measured_fraction_theta_full 0.999
_diffrn_measured_fraction_theta_max 0.999
_diffrn_measurement_device_type 'Bruker APEXII CCD area-detector'
_diffrn_measurement_method '\f and \w'
_diffrn_radiation_monochromator graphite
_diffrn_radiation_source 'fine-focus sealed tube'
_diffrn_radiation_type MoK\a
_diffrn_radiation_wavelength 0.71073
_diffrn_reflns_av_R_equivalents 0.0464
_diffrn_reflns_av_sigmaI/netI 0.0408
_diffrn_reflns_limit_h_max 8
_diffrn_reflns_limit_h_min -16
_diffrn_reflns_limit_k_max 10
_diffrn_reflns_limit_k_min -10
_diffrn_reflns_limit_l_max 39
_diffrn_reflns_limit_l_min -42
_diffrn_reflns_number 10601
_diffrn_reflns_theta_full 25.10
_diffrn_reflns_theta_max 25.10
_diffrn_reflns_theta_min 1.15
_exptl_absorpt_coefficient_mu 6.900
_exptl_absorpt_correction_T_max 0.4915
_exptl_absorpt_correction_T_min 0.3391
_exptl_absorpt_correction_type multi-scan
_exptl_absorpt_process_details '(SADABS; Bruker, 2007)'
_exptl_crystal_colour green
_exptl_crystal_density_diffrn 3.539
_exptl_crystal_density_method 'not measured'
_exptl_crystal_description block
_exptl_crystal_F_000 4208
_exptl_crystal_size_max 0.20
_exptl_crystal_size_mid 0.12
_exptl_crystal_size_min 0.12
_refine_diff_density_max 1.633
_refine_diff_density_min -1.199
_refine_ls_extinction_method none
_refine_ls_goodness_of_fit_ref 1.043
_refine_ls_hydrogen_treatment constr
_refine_ls_matrix_type full
_refine_ls_number_parameters 180
_refine_ls_number_reflns 1993
_refine_ls_number_restraints 0
_refine_ls_restrained_S_all 1.043
_refine_ls_R_factor_all 0.0425
_refine_ls_R_factor_gt 0.0308
_refine_ls_shift/su_max 0.001
_refine_ls_shift/su_mean 0.000
_refine_ls_structure_factor_coef Fsqd
_refine_ls_weighting_details 'calc w = 1/[\s^2^(Fo^2^)+(0.0283P)^2^+42.1779P] where P=(Fo^2^+2Fc^2^)/3'
_refine_ls_weighting_scheme calc
_refine_ls_wR_factor_gt 0.0723
_refine_ls_wR_factor_ref 0.0781
_reflns_number_gt 1614
_reflns_number_total 1993
_reflns_threshold_expression I>2\s(I)
_cod_data_source_file sq3227.cif
_cod_data_source_block I
_cod_original_cell_volume 4256.1(4)
_cod_original_sg_symbol_Hall '-C 2bc 2'
_cod_database_code 2017581
_cod_database_fobs_code 2017581

loop_
_symmetry_equiv_pos_as_xyz
'x, y, z'
'-x, -y+1/2, z+1/2'
'-x, y+1/2, -z+1/2'
'x, -y, -z'
'x+1/2, y+1/2, z'
'-x+1/2, -y+1, z+1/2'
'-x+1/2, y+1, -z+1/2'
'x+1/2, -y+1/2, -z'
'-x, -y, -z'
'x, y-1/2, -z-1/2'
'x, -y-1/2, z-1/2'
'-x, y, z'
'-x+1/2, -y+1/2, -z'
'x+1/2, y, -z-1/2'
'x+1/2, -y, z-1/2'
'-x+1/2, y+1/2, z'

loop_
_atom_site_type_symbol
_atom_site_label
_atom_site_fract_x
_atom_site_fract_y
_atom_site_fract_z
_atom_site_U_iso_or_equiv
_atom_site_adp_type
_atom_site_calc_flag
_atom_site_refinement_flags
_atom_site_occupancy
_atom_site_disorder_assembly
_atom_site_disorder_group
Ba Ba1 0.0000 0.90019(6) 0.273505(16) 0.01910(17) Uani d S 1 . .
Ba Ba2 0.0000 1.11287(6) 0.399827(15) 0.01737(16) Uani d S 1 . .
Ba Ba3 0.0000 0.5000 0.5000 0.0212(2) Uani d S 1 . .
V V2 -0.29225(7) 0.75070(10) 0.31245(3) 0.0059(2) Uani d . 1 . .
V V1 -0.20641(7) 0.75085(10) 0.43692(3) 0.0060(2) Uani d . 1 . .
Cl Cl1 0.0000 1.2307(2) 0.31120(6) 0.0131(4) Uani d S 1 . .
Cl Cl2 0.0000 0.7680(2) 0.43684(6) 0.0126(4) Uani d S 1 . .
P P1 0.2500 0.9938(2) 0.2500 0.0057(4) Uani d S 1 . .
P P2 0.25414(11) 1.00478(15) 0.37464(4) 0.0066(3) Uani d . 1 . .
P P3 -0.25119(15) 0.5000 0.5000 0.0051(4) Uani d S 1 . .
O O1 -0.3239(3) 0.7444(4) 0.43569(12) 0.0152(10) Uani d . 1 . .
O O2 -0.1750(3) 0.7565(4) 0.31098(12) 0.0143(10) Uani d . 1 . .
O O3 0.1765(3) 0.8948(4) 0.22787(11) 0.0095(9) Uani d . 1 . .
O O4 0.1837(3) 1.0867(4) 0.27602(11) 0.0106(9) Uani d . 1 . .
O O5 0.1827(3) 1.1072(4) 0.35273(11) 0.0097(9) Uani d . 1 . .
O O6 0.1848(3) 0.9093(4) 0.39913(11) 0.0112(9) Uani d . 1 . .
O O7 0.3185(3) 0.9110(4) 0.34854(12) 0.0109(9) Uani d . 1 . .
O O8 0.3251(3) 1.0986(4) 0.39872(11) 0.0100(9) Uani d . 1 . .
O O9 -0.3193(3) 0.6002(4) 0.52346(11) 0.0109(9) Uani d . 1 . .
O O10 -0.1808(3) 0.5936(4) 0.47527(11) 0.0092(9) Uani d . 1 . .
O O11 0.0000 0.5878(6) 0.29195(19) 0.0210(15) Uani d S 1 . .
H H11 -0.0412 0.5376 0.3050 0.025 Uiso d R 1 . .
O O12 0.0000 0.8572(8) 0.35111(17) 0.0217(15) Uani d S 1 . .
H H12 -0.0386 0.8103 0.3660 0.026 Uiso d R 1 . .
O O13 0.0000 1.1692(8) 0.47768(18) 0.0258(16) Uani d S 1 . .
H H13 0.0496 1.1374 0.4901 0.031 Uiso d R 1 . .
O O14 0.0000 1.4209(6) 0.4153(2) 0.0241(16) Uani d S 1 . .
H H14 0.0520 1.4746 0.4139 0.029 Uiso d R 1 . .

loop_
_atom_site_aniso_label
_atom_site_aniso_U_11
_atom_site_aniso_U_22
_atom_site_aniso_U_33
_atom_site_aniso_U_12
_atom_site_aniso_U_13
_atom_site_aniso_U_23
Ba1 0.0190(3) 0.0198(3) 0.0186(3) 0.000 0.000 0.0002(2)
Ba2 0.0179(3) 0.0198(3) 0.0144(3) 0.000 0.000 -0.0032(2)
Ba3 0.0081(4) 0.0269(5) 0.0286(5) 0.000 0.000 0.0163(4)
V2 0.0081(5) 0.0050(5) 0.0045(5) -0.0003(4) -0.0002(4) -0.0001(4)
V1 0.0075(5) 0.0057(5) 0.0048(5) 0.0005(4) 0.0001(4) -0.0002(4)
Cl1 0.0104(11) 0.0129(10) 0.0161(11) 0.000 0.000 0.0020(8)
Cl2 0.0104(10) 0.0143(10) 0.0132(11) 0.000 0.000 0.0018(8)
P1 0.0075(10) 0.0035(9) 0.0061(10) 0.000 -0.0009(8) 0.000
P2 0.0106(8) 0.0047(7) 0.0046(7) -0.0002(6) -0.0007(6) -0.0001(5)
P3 0.0062(10) 0.0047(10) 0.0045(10) 0.000 0.000 -0.0002(8)
O1 0.012(2) 0.015(2) 0.018(3) 0.0009(18) -0.0013(18) -0.0004(18)
O2 0.007(2) 0.017(2) 0.019(3) -0.0006(17) -0.0023(18) -0.0014(18)
O3 0.007(2) 0.012(2) 0.009(2) -0.0024(17) -0.0018(16) -0.0019(17)
O4 0.014(2) 0.010(2) 0.008(2) 0.0014(17) 0.0024(17) -0.0039(16)
O5 0.011(2) 0.007(2) 0.011(2) 0.0016(16) 0.0000(17) 0.0031(17)
O6 0.014(2) 0.010(2) 0.009(2) -0.0037(17) 0.0019(17) 0.0066(17)
O7 0.013(2) 0.009(2) 0.010(2) 0.0037(17) 0.0013(18) -0.0027(17)
O8 0.012(2) 0.009(2) 0.009(2) -0.0001(17) -0.0023(16) -0.0041(17)
O9 0.013(2) 0.010(2) 0.010(2) 0.0021(17) 0.0008(17) -0.0035(17)
O10 0.010(2) 0.007(2) 0.010(2) 0.0000(16) 0.0010(16) 0.0033(17)
O11 0.019(4) 0.007(3) 0.037(4) 0.000 0.000 -0.002(3)
O12 0.018(3) 0.045(4) 0.003(3) 0.000 0.000 -0.006(3)
O13 0.015(4) 0.042(4) 0.021(4) 0.000 0.000 0.007(3)
O14 0.014(3) 0.007(3) 0.052(5) 0.000 0.000 0.004(3)

loop_
_atom_type_symbol
_atom_type_description
_atom_type_scat_dispersion_real
_atom_type_scat_dispersion_imag
_atom_type_scat_source
O O 0.0106 0.0060 'International Tables Vol C Tables 4.2.6.8 and 6.1.1.4'
H H 0.0000 0.0000 'International Tables Vol C Tables 4.2.6.8 and 6.1.1.4'
P P 0.1023 0.0942 'International Tables Vol C Tables 4.2.6.8 and 6.1.1.4'
Cl Cl 0.1484 0.1585 'International Tables Vol C Tables 4.2.6.8 and 6.1.1.4'
V V 0.3005 0.5294 'International Tables Vol C Tables 4.2.6.8 and 6.1.1.4'
Ba Ba -0.3244 2.2819 'International Tables Vol C Tables 4.2.6.8 and 6.1.1.4'

loop_
_geom_angle_atom_site_label_1
_geom_angle_atom_site_label_2
_geom_angle_atom_site_label_3
_geom_angle_site_symmetry_1
_geom_angle_site_symmetry_3
_geom_angle
_geom_angle_publ_flag
O12 Ba1 O11 . . 68.83(19) ?
O12 Ba1 O11 . 10_566 152.24(19) ?
O11 Ba1 O11 . 10_566 138.93(13) ?
O12 Ba1 O3 . 12 123.65(8) ?
O11 Ba1 O3 . 12 96.48(11) ?
O11 Ba1 O3 10_566 12 63.46(9) ?
O12 Ba1 O3 . . 123.65(8) ?
O11 Ba1 O3 . . 96.48(11) ?
O11 Ba1 O3 10_566 . 63.46(9) ?
O3 Ba1 O3 12 . 111.61(15) ?
O12 Ba1 O4 . . 92.67(11) ?
O11 Ba1 O4 . . 122.23(8) ?
O11 Ba1 O4 10_566 . 72.59(10) ?
O3 Ba1 O4 12 . 135.53(11) ?
O3 Ba1 O4 . . 48.58(10) ?
O12 Ba1 O4 . 12 92.67(11) ?
O11 Ba1 O4 . 12 122.23(8) ?
O11 Ba1 O4 10_566 12 72.59(10) ?
O3 Ba1 O4 12 12 48.58(10) ?
O3 Ba1 O4 . 12 135.53(11) ?
O4 Ba1 O4 . 12 112.46(15) ?
O12 Ba1 O2 . . 60.14(10) ?
O11 Ba1 O2 . . 58.92(9) ?
O11 Ba1 O2 10_566 . 127.49(8) ?
O3 Ba1 O2 12 . 65.79(11) ?
O3 Ba1 O2 . . 153.43(11) ?
O4 Ba1 O2 . . 151.48(11) ?
O4 Ba1 O2 12 . 64.37(11) ?
O12 Ba1 O2 . 12 60.14(10) ?
O11 Ba1 O2 . 12 58.92(9) ?
O11 Ba1 O2 10_566 12 127.49(8) ?
O3 Ba1 O2 12 12 153.43(11) ?
O3 Ba1 O2 . 12 65.79(11) ?
O4 Ba1 O2 . 12 64.37(11) ?
O4 Ba1 O2 12 12 151.48(11) ?
O2 Ba1 O2 . 12 104.11(16) ?
O12 Ba1 Cl1 . . 73.39(14) ?
O11 Ba1 Cl1 . . 142.22(14) ?
O11 Ba1 Cl1 10_566 . 78.85(13) ?
O3 Ba1 Cl1 12 . 104.37(8) ?
O3 Ba1 Cl1 . . 104.37(8) ?
O4 Ba1 Cl1 . . 58.84(7) ?
O4 Ba1 Cl1 12 . 58.84(7) ?
O2 Ba1 Cl1 . . 101.74(8) ?
O2 Ba1 Cl1 12 . 101.74(8) ?
O12 Ba1 Cl1 . 10_556 145.50(14) ?
O11 Ba1 Cl1 . 10_556 76.67(14) ?
O11 Ba1 Cl1 10_566 10_556 62.26(13) ?
O3 Ba1 Cl1 12 10_556 59.35(8) ?
O3 Ba1 Cl1 . 10_556 59.35(8) ?
O4 Ba1 Cl1 . 10_556 105.98(8) ?
O4 Ba1 Cl1 12 10_556 105.98(8) ?
O2 Ba1 Cl1 . 10_556 101.88(8) ?
O2 Ba1 Cl1 12 10_556 101.88(8) ?
Cl1 Ba1 Cl1 . 10_556 141.11(5) ?
O12 Ba1 P1 . 14_456 105.24(3) ?
O11 Ba1 P1 . 14_456 106.25(4) ?
O11 Ba1 P1 10_566 14_456 71.04(2) ?
O3 Ba1 P1 12 14_456 24.75(8) ?
O3 Ba1 P1 . 14_456 130.83(8) ?
O4 Ba1 P1 . 14_456 131.52(8) ?
O4 Ba1 P1 12 14_456 24.91(8) ?
O2 Ba1 P1 . 14_456 57.16(8) ?
O2 Ba1 P1 12 14_456 161.27(8) ?
Cl1 Ba1 P1 . 14_456 83.41(3) ?
Cl1 Ba1 P1 10_556 14_456 84.01(2) ?
O14 Ba2 O13 . . 68.4(2) ?
O14 Ba2 O12 . . 154.1(2) ?
O13 Ba2 O12 . . 137.54(19) ?
O14 Ba2 O1 . 5 61.65(10) ?
O13 Ba2 O1 . 5 60.21(10) ?
O12 Ba2 O1 . 5 125.34(8) ?
O14 Ba2 O1 . 16_455 61.65(10) ?
O13 Ba2 O1 . 16_455 60.21(10) ?
O12 Ba2 O1 . 16_455 125.34(8) ?
O1 Ba2 O1 5 16_455 108.02(17) ?
O14 Ba2 O5 . 12 97.30(11) ?
O13 Ba2 O5 . 12 123.69(8) ?
O12 Ba2 O5 . 12 69.32(10) ?
O1 Ba2 O5 5 12 156.83(11) ?
O1 Ba2 O5 16_455 12 65.14(11) ?
O14 Ba2 O5 . . 97.30(11) ?
O13 Ba2 O5 . . 123.69(8) ?
O12 Ba2 O5 . . 69.32(10) ?
O1 Ba2 O5 5 . 65.14(11) ?
O1 Ba2 O5 16_455 . 156.83(11) ?
O5 Ba2 O5 12 . 111.76(15) ?
O14 Ba2 O6 . 12 125.21(8) ?
O13 Ba2 O6 . 12 96.45(11) ?
O12 Ba2 O6 . 12 61.86(9) ?
O1 Ba2 O6 5 12 153.10(11) ?
O1 Ba2 O6 16_455 12 65.24(11) ?
O5 Ba2 O6 12 12 46.77(10) ?
O5 Ba2 O6 . 12 131.00(11) ?
O14 Ba2 O6 . . 125.21(8) ?
O13 Ba2 O6 . . 96.45(11) ?
O12 Ba2 O6 . . 61.86(9) ?
O1 Ba2 O6 5 . 65.24(11) ?
O1 Ba2 O6 16_455 . 153.10(11) ?
O5 Ba2 O6 12 . 131.00(11) ?
O5 Ba2 O6 . . 46.77(10) ?
O6 Ba2 O6 12 . 108.18(14) ?
O14 Ba2 Cl1 . . 82.96(15) ?
O13 Ba2 Cl1 . . 151.34(14) ?
O12 Ba2 Cl1 . . 71.12(14) ?
O1 Ba2 Cl1 5 . 106.59(9) ?
O1 Ba2 Cl1 16_455 . 106.59(9) ?
O5 Ba2 Cl1 12 . 58.22(8) ?
O5 Ba2 Cl1 . . 58.22(7) ?
O6 Ba2 Cl1 12 . 100.22(8) ?
O6 Ba2 Cl1 . . 100.22(8) ?
O14 Ba2 Cl2 . . 145.43(16) ?
O13 Ba2 Cl2 . . 77.05(15) ?
O12 Ba2 Cl2 . . 60.49(14) ?
O1 Ba2 Cl2 5 . 101.22(8) ?
O1 Ba2 Cl2 16_455 . 101.22(8) ?
O5 Ba2 Cl2 12 . 101.85(7) ?
O5 Ba2 Cl2 . . 101.85(7) ?
O6 Ba2 Cl2 12 . 57.60(7) ?
O6 Ba2 Cl2 . . 57.60(7) ?
Cl1 Ba2 Cl2 . . 131.61(5) ?
O14 Ba2 P2 . 12 107.70(4) ?
O13 Ba2 P2 . 12 106.61(4) ?
O12 Ba2 P2 . 12 69.20(2) ?
O1 Ba2 P2 5 12 164.78(9) ?
O1 Ba2 P2 16_455 12 56.86(8) ?
O5 Ba2 P2 12 12 23.92(8) ?
O5 Ba2 P2 . 12 129.24(8) ?
O6 Ba2 P2 12 12 24.25(7) ?
O6 Ba2 P2 . 12 126.97(8) ?
Cl1 Ba2 P2 . 12 81.47(3) ?
Cl2 Ba2 P2 . 12 81.71(3) ?
O10 Ba3 O10 4_566 . 52.66(16) ?
O10 Ba3 O10 4_566 12 180.00(7) ?
O10 Ba3 O10 . 12 127.34(16) ?
O10 Ba3 O10 4_566 9_566 127.34(16) ?
O10 Ba3 O10 . 9_566 180.00(16) ?
O10 Ba3 O10 12 9_566 52.66(16) ?
O10 Ba3 O13 4_566 1_545 77.84(9) ?
O10 Ba3 O13 . 1_545 102.16(9) ?
O10 Ba3 O13 12 1_545 102.16(9) ?
O10 Ba3 O13 9_566 1_545 77.84(9) ?
O10 Ba3 O13 4_566 9_576 102.16(9) ?
O10 Ba3 O13 . 9_576 77.84(9) ?
O10 Ba3 O13 12 9_576 77.84(9) ?
O10 Ba3 O13 9_566 9_576 102.16(9) ?
O13 Ba3 O13 1_545 9_576 180.0(2) ?
O10 Ba3 O14 4_566 1_545 104.13(9) ?
O10 Ba3 O14 . 1_545 75.87(9) ?
O10 Ba3 O14 12 1_545 75.87(9) ?
O10 Ba3 O14 9_566 1_545 104.13(9) ?
O13 Ba3 O14 1_545 1_545 61.76(16) ?
O13 Ba3 O14 9_576 1_545 118.24(16) ?
O10 Ba3 O14 4_566 9_576 75.87(9) ?
O10 Ba3 O14 . 9_576 104.13(9) ?
O10 Ba3 O14 12 9_576 104.13(9) ?
O10 Ba3 O14 9_566 9_576 75.87(9) ?
O13 Ba3 O14 1_545 9_576 118.24(16) ?
O13 Ba3 O14 9_576 9_576 61.76(16) ?
O14 Ba3 O14 1_545 9_576 180.0000(10) ?
O10 Ba3 Cl2 4_566 . 116.28(8) ?
O10 Ba3 Cl2 . . 63.72(8) ?
O10 Ba3 Cl2 12 . 63.72(8) ?
O10 Ba3 Cl2 9_566 . 116.28(8) ?
O13 Ba3 Cl2 1_545 . 121.64(13) ?
O13 Ba3 Cl2 9_576 . 58.36(13) ?
O14 Ba3 Cl2 1_545 . 59.88(11) ?
O14 Ba3 Cl2 9_576 . 120.12(11) ?
O10 Ba3 Cl2 4_566 9_566 63.72(8) ?
O10 Ba3 Cl2 . 9_566 116.28(8) ?
O10 Ba3 Cl2 12 9_566 116.28(8) ?
O10 Ba3 Cl2 9_566 9_566 63.72(8) ?
O13 Ba3 Cl2 1_545 9_566 58.36(13) ?
O13 Ba3 Cl2 9_576 9_566 121.64(13) ?
O14 Ba3 Cl2 1_545 9_566 120.12(11) ?
O14 Ba3 Cl2 9_576 9_566 59.88(11) ?
Cl2 Ba3 Cl2 . 9_566 180.0 ?
O10 Ba3 P3 4_566 9_566 153.67(8) ?
O10 Ba3 P3 . 9_566 153.67(8) ?
O10 Ba3 P3 12 9_566 26.33(8) ?
O10 Ba3 P3 9_566 9_566 26.33(8) ?
O13 Ba3 P3 1_545 9_566 90.0000(10) ?
O13 Ba3 P3 9_576 9_566 90.0000(10) ?
O14 Ba3 P3 1_545 9_566 90.0000(10) ?
O14 Ba3 P3 9_576 9_566 90.0000(10) ?
Cl2 Ba3 P3 . 9_566 90.0 ?
Cl2 Ba3 P3 9_566 9_566 90.0 ?
O10 Ba3 P3 4_566 . 26.33(8) ?
O10 Ba3 P3 . . 26.33(8) ?
O10 Ba3 P3 12 . 153.67(8) ?
O10 Ba3 P3 9_566 . 153.67(8) ?
O13 Ba3 P3 1_545 . 90.0000(10) ?
O13 Ba3 P3 9_576 . 90.0000(10) ?
O14 Ba3 P3 1_545 . 90.0000(10) ?
O14 Ba3 P3 9_576 . 90.0000(10) ?
Cl2 Ba3 P3 . . 90.0 ?
Cl2 Ba3 P3 9_566 . 90.0 ?
P3 Ba3 P3 9_566 . 180.0 ?
O2 V2 O7 . 12 100.4(2) ?
O2 V2 O5 . 5_445 102.7(2) ?
O7 V2 O5 12 5_445 87.96(17) ?
O2 V2 O3 . 14_456 99.8(2) ?
O7 V2 O3 12 14_456 87.91(17) ?
O5 V2 O3 5_445 14_456 157.58(17) ?
O2 V2 O4 . 5_445 99.6(2) ?
O7 V2 O4 12 5_445 160.02(18) ?
O5 V2 O4 5_445 5_445 88.22(17) ?
O3 V2 O4 14_456 5_445 88.18(17) ?
O1 V1 O8 . 5_445 100.0(2) ?
O1 V1 O9 . 13_466 102.8(2) ?
O8 V1 O9 5_445 13_466 157.21(18) ?
O1 V1 O6 . 12 99.0(2) ?
O8 V1 O6 5_445 12 89.43(17) ?
O9 V1 O6 13_466 12 88.84(17) ?
O1 V1 O10 . . 99.7(2) ?
O8 V1 O10 5_445 . 87.18(16) ?
O9 V1 O10 13_466 . 87.26(17) ?
O6 V1 O10 12 . 161.39(18) ?
O1 V1 Cl2 . . 178.06(18) ?
O8 V1 Cl2 5_445 . 79.65(13) ?
O9 V1 Cl2 13_466 . 77.71(13) ?
O6 V1 Cl2 12 . 79.16(13) ?
O10 V1 Cl2 . . 82.23(12) ?
Ba1 Cl1 Ba2 . . 96.11(5) ?
Ba1 Cl1 Ba1 . 10_566 92.10(5) ?
Ba2 Cl1 Ba1 . 10_566 171.79(7) ?
V1 Cl2 V1 12 . 173.74(9) ?
V1 Cl2 Ba3 12 . 87.68(5) ?
V1 Cl2 Ba3 . . 87.68(5) ?
V1 Cl2 Ba2 12 . 92.90(5) ?
V1 Cl2 Ba2 . . 92.90(5) ?
Ba3 Cl2 Ba2 . . 159.94(7) ?
O4 P1 O4 7_545 . 114.7(3) ?
O4 P1 O3 7_545 . 112.2(2) ?
O4 P1 O3 . . 103.8(2) ?
O4 P1 O3 7_545 7_545 103.8(2) ?
O4 P1 O3 . 7_545 112.2(2) ?
O3 P1 O3 . 7_545 110.4(3) ?
O4 P1 Ba1 7_545 . 145.08(16) ?
O4 P1 Ba1 . . 55.32(15) ?
O3 P1 Ba1 . . 51.53(15) ?
O3 P1 Ba1 7_545 . 110.91(16) ?
O4 P1 Ba1 7_545 14_556 55.32(15) ?
O4 P1 Ba1 . 14_556 145.08(16) ?
O3 P1 Ba1 . 14_556 110.91(15) ?
O3 P1 Ba1 7_545 14_556 51.53(15) ?
Ba1 P1 Ba1 . 14_556 153.12(6) ?
O7 P2 O8 . . 106.3(2) ?
O7 P2 O6 . . 113.1(2) ?
O8 P2 O6 . . 111.5(2) ?
O7 P2 O5 . . 112.0(2) ?
O8 P2 O5 . . 110.7(2) ?
O6 P2 O5 . . 103.3(2) ?
O7 P2 Ba2 . . 145.71(17) ?
O8 P2 Ba2 . . 107.88(16) ?
O6 P2 Ba2 . . 55.66(16) ?
O5 P2 Ba2 . . 51.83(15) ?
O9 P3 O9 4_566 . 105.9(3) ?
O9 P3 O10 4_566 . 112.1(2) ?
O9 P3 O10 . . 111.6(2) ?
O9 P3 O10 4_566 4_566 111.6(2) ?
O9 P3 O10 . 4_566 112.1(2) ?
O10 P3 O10 . 4_566 103.6(3) ?
O9 P3 Ba3 4_566 . 127.06(16) ?
O9 P3 Ba3 . . 127.06(16) ?
O10 P3 Ba3 . . 51.82(15) ?
O10 P3 Ba3 4_566 . 51.82(16) ?
V1 O1 Ba2 . 5_445 146.6(2) ?
V2 O2 Ba1 . . 144.7(2) ?
P1 O3 V2 . 14_556 127.2(2) ?
P1 O3 Ba1 . . 103.72(18) ?
V2 O3 Ba1 14_556 . 126.69(17) ?
P1 O4 V2 . 5 134.2(2) ?
P1 O4 Ba1 . . 99.77(18) ?
V2 O4 Ba1 5 . 124.48(17) ?
P2 O5 V2 . 5 130.6(2) ?
P2 O5 Ba2 . . 104.25(19) ?
V2 O5 Ba2 5 . 123.02(16) ?
P2 O6 V1 . 12 133.8(3) ?
P2 O6 Ba2 . . 100.09(18) ?
V1 O6 Ba2 12 . 122.33(17) ?
P2 O7 V2 . 12 134.2(3) ?
P2 O8 V1 . 5 128.7(2) ?
P3 O9 V1 . 13_466 132.6(3) ?
P3 O10 V1 . . 131.7(2) ?
P3 O10 Ba3 . . 101.85(19) ?
V1 O10 Ba3 . . 126.36(17) ?
Ba1 O11 Ba1 . 10_556 112.4(2) ?
Ba1 O11 H11 . . 129.5 ?
Ba1 O11 H11 10_556 . 97.8 ?
Ba1 O12 Ba2 . . 119.4(2) ?
Ba1 O12 H12 . . 132.9 ?
Ba2 O12 H12 . . 90.8 ?
Ba2 O13 Ba3 . 1_565 115.3(2) ?
Ba2 O13 H13 . . 116.8 ?
Ba3 O13 H13 1_565 . 100.7 ?
Ba2 O14 Ba3 . 1_565 114.5(2) ?
Ba2 O14 H14 . . 122.6 ?
Ba3 O14 H14 1_565 . 85.9 ?

loop_
_geom_bond_atom_site_label_1
_geom_bond_atom_site_label_2
_geom_bond_site_symmetry_2
_geom_bond_distance
_geom_bond_publ_flag
Ba1 O12 . 2.780(6) ?
Ba1 O11 . 2.850(6) ?
Ba1 O11 10_566 2.858(6) ?
Ba1 O3 12 2.882(4) ?
Ba1 O3 . 2.882(4) ?
Ba1 O4 . 2.984(4) ?
Ba1 O4 12 2.984(4) ?
Ba1 O2 . 2.997(4) ?
Ba1 O2 12 2.997(4) ?
Ba1 Cl1 . 3.225(2) ?
Ba1 Cl1 10_556 3.362(2) ?
Ba1 P1 14_456 3.5762(5) ?
Ba2 O14 . 2.790(6) ?
Ba2 O13 . 2.807(7) ?
Ba2 O12 . 2.854(6) ?
Ba2 O1 5 2.939(4) ?
Ba2 O1 16_455 2.939(4) ?
Ba2 O5 12 2.981(4) ?
Ba2 O5 . 2.981(4) ?
Ba2 O6 12 3.082(4) ?
Ba2 O6 . 3.082(4) ?
Ba2 Cl1 . 3.314(2) ?
Ba2 Cl2 . 3.332(2) ?
Ba2 P2 12 3.6748(15) ?
Ba3 O10 4_566 2.725(4) ?
Ba3 O10 . 2.725(4) ?
Ba3 O10 12 2.725(4) ?
Ba3 O10 9_566 2.725(4) ?
Ba3 O13 1_545 3.043(7) ?
Ba3 O13 9_576 3.043(7) ?
Ba3 O14 1_545 3.086(7) ?
Ba3 O14 9_576 3.086(7) ?
Ba3 Cl2 . 3.269(2) ?
Ba3 Cl2 9_566 3.269(2) ?
Ba3 P3 9_566 3.393(2) ?
Ba3 P3 . 3.393(2) ?
V2 O2 . 1.585(4) ?
V2 O7 12 1.947(4) ?
V2 O5 5_445 1.945(4) ?
V2 O3 14_456 1.965(4) ?
V2 O4 5_445 1.974(4) ?
V1 O1 . 1.589(4) ?
V1 O8 5_445 1.961(4) ?
V1 O9 13_466 1.962(4) ?
V1 O6 12 1.966(4) ?
V1 O10 . 1.980(4) ?
V1 Cl2 . 2.7922(10) ?
Cl1 Ba1 10_566 3.362(2) ?
Cl2 V1 12 2.7922(10) ?
P1 O4 7_545 1.529(4) ?
P1 O4 . 1.529(4) ?
P1 O3 . 1.541(4) ?
P1 O3 7_545 1.541(4) ?
P1 Ba1 14_556 3.5762(5) ?
P2 O7 . 1.519(4) ?
P2 O8 . 1.530(4) ?
P2 O6 . 1.533(4) ?
P2 O5 . 1.537(4) ?
P3 O9 4_566 1.526(4) ?
P3 O9 . 1.526(4) ?
P3 O10 . 1.538(4) ?
P3 O10 4_566 1.538(4) ?
O1 Ba2 5_445 2.939(4) ?
O3 V2 14_556 1.965(4) ?
O4 V2 5 1.974(4) ?
O5 V2 5 1.945(4) ?
O6 V1 12 1.966(4) ?
O7 V2 12 1.947(4) ?
O8 V1 5 1.961(4) ?
O9 V1 13_466 1.962(4) ?
O11 Ba1 10_556 2.858(6) ?
O11 H11 . 0.8500 ?
O12 H12 . 0.8499 ?
O13 Ba3 1_565 3.043(7) ?
O13 H13 . 0.8499 ?
O14 Ba3 1_565 3.086(7) ?
O14 H14 . 0.8500 ?

loop_
_geom_torsion_atom_site_label_1
_geom_torsion_atom_site_label_2
_geom_torsion_atom_site_label_3
_geom_torsion_atom_site_label_4
_geom_torsion_site_symmetry_1
_geom_torsion_site_symmetry_2
_geom_torsion_site_symmetry_3
_geom_torsion_site_symmetry_4
_geom_torsion
_geom_torsion_publ_flag
O3 Ba1 Cl1 Ba2 12 . . . 121.37(8) ?
O3 Ba1 Cl1 Ba2 . . . . -121.37(8) ?
O4 Ba1 Cl1 Ba2 . . . . -103.72(9) ?
O4 Ba1 Cl1 Ba2 12 . . . 103.72(9) ?
O2 Ba1 Cl1 Ba2 . . . . 53.66(8) ?
O2 Ba1 Cl1 Ba2 12 . . . -53.66(8) ?
P1 Ba1 Cl1 Ba2 14_456 . . . 108.099(15) ?
O3 Ba1 Cl1 Ba1 12 . . 10_566 -58.63(8) ?
O3 Ba1 Cl1 Ba1 . . . 10_566 58.63(8) ?
O4 Ba1 Cl1 Ba1 . . . 10_566 76.28(9) ?
O4 Ba1 Cl1 Ba1 12 . . 10_566 -76.28(9) ?
O2 Ba1 Cl1 Ba1 . . . 10_566 -126.34(8) ?
O2 Ba1 Cl1 Ba1 12 . . 10_566 126.34(8) ?
P1 Ba1 Cl1 Ba1 14_456 . . 10_566 -71.901(15) ?
O1 Ba2 Cl1 Ba1 5 . . . 122.41(8) ?
O1 Ba2 Cl1 Ba1 16_455 . . . -122.41(8) ?
O5 Ba2 Cl1 Ba1 12 . . . -76.87(9) ?
O5 Ba2 Cl1 Ba1 . . . . 76.87(9) ?
O6 Ba2 Cl1 Ba1 12 . . . -55.38(7) ?
O6 Ba2 Cl1 Ba1 . . . . 55.38(7) ?
P2 Ba2 Cl1 Ba1 12 . . . -70.84(2) ?
O1 Ba2 Cl1 Ba1 5 . . 10_566 -57.59(8) ?
O1 Ba2 Cl1 Ba1 16_455 . . 10_566 57.59(8) ?
O5 Ba2 Cl1 Ba1 12 . . 10_566 103.13(9) ?
O5 Ba2 Cl1 Ba1 . . . 10_566 -103.13(9) ?
O6 Ba2 Cl1 Ba1 12 . . 10_566 124.62(7) ?
O6 Ba2 Cl1 Ba1 . . . 10_566 -124.62(7) ?
P2 Ba2 Cl1 Ba1 12 . . 10_566 109.16(2) ?
O1 V1 Cl2 V1 . . . 12 -124(5) ?
O8 V1 Cl2 V1 5_445 . . 12 -45.6(9) ?
O9 V1 Cl2 V1 13_466 . . 12 131.8(9) ?
O6 V1 Cl2 V1 12 . . 12 -137.0(9) ?
O10 V1 Cl2 V1 . . . 12 42.9(9) ?
O1 V1 Cl2 Ba3 . . . . -166(5) ?
O8 V1 Cl2 Ba3 5_445 . . . -87.93(12) ?
O9 V1 Cl2 Ba3 13_466 . . . 89.48(13) ?
O6 V1 Cl2 Ba3 12 . . . -179.34(13) ?
O10 V1 Cl2 Ba3 . . . . 0.61(12) ?
O1 V1 Cl2 Ba2 . . . . 34(5) ?
O8 V1 Cl2 Ba2 5_445 . . . 112.15(13) ?
O9 V1 Cl2 Ba2 13_466 . . . -70.44(13) ?
O6 V1 Cl2 Ba2 12 . . . 20.73(13) ?
O10 V1 Cl2 Ba2 . . . . -159.32(13) ?
O10 Ba3 Cl2 V1 4_566 . . 12 -179.51(10) ?
O10 Ba3 Cl2 V1 . . . 12 -176.27(11) ?
O10 Ba3 Cl2 V1 12 . . 12 0.49(10) ?
O10 Ba3 Cl2 V1 9_566 . . 12 3.73(11) ?
O13 Ba3 Cl2 V1 1_545 . . 12 -87.89(5) ?
O13 Ba3 Cl2 V1 9_576 . . 12 92.11(5) ?
O14 Ba3 Cl2 V1 1_545 . . 12 -87.89(5) ?
O14 Ba3 Cl2 V1 9_576 . . 12 92.11(5) ?
Cl2 Ba3 Cl2 V1 9_566 . . 12 -87.9(6) ?
P3 Ba3 Cl2 V1 9_566 . . 12 2.11(5) ?
P3 Ba3 Cl2 V1 . . . 12 -177.89(5) ?
O10 Ba3 Cl2 V1 4_566 . . . -3.73(11) ?
O10 Ba3 Cl2 V1 . . . . -0.49(10) ?
O10 Ba3 Cl2 V1 12 . . . 176.27(11) ?
O10 Ba3 Cl2 V1 9_566 . . . 179.51(10) ?
O13 Ba3 Cl2 V1 1_545 . . . 87.89(5) ?
O13 Ba3 Cl2 V1 9_576 . . . -92.11(5) ?
O14 Ba3 Cl2 V1 1_545 . . . 87.89(5) ?
O14 Ba3 Cl2 V1 9_576 . . . -92.11(5) ?
Cl2 Ba3 Cl2 V1 9_566 . . . 87.9(7) ?
P3 Ba3 Cl2 V1 9_566 . . . 177.89(5) ?
P3 Ba3 Cl2 V1 . . . . -2.11(5) ?
O10 Ba3 Cl2 Ba2 4_566 . . . 88.38(9) ?
O10 Ba3 Cl2 Ba2 . . . . 91.62(9) ?
O10 Ba3 Cl2 Ba2 12 . . . -91.62(9) ?
O10 Ba3 Cl2 Ba2 9_566 . . . -88.38(9) ?
P3 Ba3 Cl2 Ba2 9_566 . . . -90.0 ?
P3 Ba3 Cl2 Ba2 . . . . 90.0 ?
O14 Ba2 Cl2 V1 . . . 12 -91.18(5) ?
O13 Ba2 Cl2 V1 . . . 12 -91.18(5) ?
O12 Ba2 Cl2 V1 . . . 12 88.82(5) ?
O1 Ba2 Cl2 V1 5 . . 12 -35.61(10) ?
O1 Ba2 Cl2 V1 16_455 . . 12 -146.76(10) ?
O5 Ba2 Cl2 V1 12 . . 12 146.59(9) ?
O5 Ba2 Cl2 V1 . . . 12 31.05(9) ?
O6 Ba2 Cl2 V1 12 . . 12 162.40(11) ?
O6 Ba2 Cl2 V1 . . . 12 15.23(9) ?
Cl1 Ba2 Cl2 V1 . . . 12 88.82(5) ?
P2 Ba2 Cl2 V1 12 . . 12 159.55(6) ?
O14 Ba2 Cl2 V1 . . . . 91.18(5) ?
O13 Ba2 Cl2 V1 . . . . 91.18(5) ?
O12 Ba2 Cl2 V1 . . . . -88.82(5) ?
O1 Ba2 Cl2 V1 5 . . . 146.76(10) ?
O1 Ba2 Cl2 V1 16_455 . . . 35.61(10) ?
O5 Ba2 Cl2 V1 12 . . . -31.05(9) ?
O5 Ba2 Cl2 V1 . . . . -146.59(9) ?
O6 Ba2 Cl2 V1 12 . . . -15.23(9) ?
O6 Ba2 Cl2 V1 . . . . -162.40(11) ?
Cl1 Ba2 Cl2 V1 . . . . -88.82(5) ?
P2 Ba2 Cl2 V1 12 . . . -18.08(5) ?
O1 Ba2 Cl2 Ba3 5 . . . 55.57(9) ?
O1 Ba2 Cl2 Ba3 16_455 . . . -55.57(9) ?
O5 Ba2 Cl2 Ba3 12 . . . -122.23(8) ?
O5 Ba2 Cl2 Ba3 . . . . 122.23(8) ?
O6 Ba2 Cl2 Ba3 12 . . . -106.41(9) ?
O6 Ba2 Cl2 Ba3 . . . . 106.41(9) ?
Cl1 Ba2 Cl2 Ba3 . . . . 180.0 ?
P2 Ba2 Cl2 Ba3 12 . . . -109.26(2) ?
O12 Ba1 P1 O4 . . . 7_545 -145.8(3) ?
O11 Ba1 P1 O4 . . . 7_545 142.3(3) ?
O11 Ba1 P1 O4 10_566 . . 7_545 5.4(3) ?
O3 Ba1 P1 O4 12 . . 7_545 28.2(3) ?
O3 Ba1 P1 O4 . . . 7_545 72.8(3) ?
O4 Ba1 P1 O4 . . . 7_545 -84.0(5) ?
O4 Ba1 P1 O4 12 . . 7_545 -38.0(4) ?
O2 Ba1 P1 O4 . . . 7_545 177.6(4) ?
O2 Ba1 P1 O4 12 . . 7_545 176.4(3) ?
Cl1 Ba1 P1 O4 . . . 7_545 -75.1(3) ?
Cl1 Ba1 P1 O4 10_556 . . 7_545 68.1(3) ?
P1 Ba1 P1 O4 14_456 . . 7_545 -4.4(3) ?
O12 Ba1 P1 O4 . . . . -61.8(2) ?
O11 Ba1 P1 O4 . . . . -133.7(2) ?
O11 Ba1 P1 O4 10_566 . . . 89.4(2) ?
O3 Ba1 P1 O4 12 . . . 112.2(2) ?
O3 Ba1 P1 O4 . . . . 156.8(3) ?
O4 Ba1 P1 O4 12 . . . 45.98(15) ?
O2 Ba1 P1 O4 . . . . -98.4(3) ?
O2 Ba1 P1 O4 12 . . . -99.6(2) ?
Cl1 Ba1 P1 O4 . . . . 8.92(19) ?
Cl1 Ba1 P1 O4 10_556 . . . 152.05(19) ?
P1 Ba1 P1 O4 14_456 . . . 79.58(19) ?
O12 Ba1 P1 O3 . . . . 141.3(2) ?
O11 Ba1 P1 O3 . . . . 69.4(2) ?
O11 Ba1 P1 O3 10_566 . . . -67.5(2) ?
O3 Ba1 P1 O3 12 . . . -44.60(17) ?
O4 Ba1 P1 O3 . . . . -156.8(3) ?
O4 Ba1 P1 O3 12 . . . -110.9(2) ?
O2 Ba1 P1 O3 . . . . 104.8(3) ?
O2 Ba1 P1 O3 12 . . . 103.5(2) ?
Cl1 Ba1 P1 O3 . . . . -147.9(2) ?
Cl1 Ba1 P1 O3 10_556 . . . -4.79(19) ?
P1 Ba1 P1 O3 14_456 . . . -77.3(2) ?
O12 Ba1 P1 O3 . . . 7_545 41.3(2) ?
O11 Ba1 P1 O3 . . . 7_545 -30.6(2) ?
O11 Ba1 P1 O3 10_566 . . 7_545 -167.5(2) ?
O3 Ba1 P1 O3 12 . . 7_545 -144.6(2) ?
O3 Ba1 P1 O3 . . . 7_545 -100.0(3) ?
O4 Ba1 P1 O3 . . . 7_545 103.1(2) ?
O4 Ba1 P1 O3 12 . . 7_545 149.13(19) ?
O2 Ba1 P1 O3 . . . 7_545 4.8(3) ?
O2 Ba1 P1 O3 12 . . 7_545 3.51(18) ?
Cl1 Ba1 P1 O3 . . . 7_545 112.07(17) ?
Cl1 Ba1 P1 O3 10_556 . . 7_545 -104.80(17) ?
P1 Ba1 P1 O3 14_456 . . 7_545 -177.28(16) ?
O12 Ba1 P1 Ba1 . . . 14_556 85.34(14) ?
O11 Ba1 P1 Ba1 . . . 14_556 13.42(14) ?
O11 Ba1 P1 Ba1 10_566 . . 14_556 -123.48(13) ?
O3 Ba1 P1 Ba1 12 . . 14_556 -100.60(11) ?
O3 Ba1 P1 Ba1 . . . 14_556 -56.00(19) ?
O4 Ba1 P1 Ba1 . . . 14_556 147.17(19) ?
O4 Ba1 P1 Ba1 12 . . 14_556 -166.86(10) ?
O2 Ba1 P1 Ba1 . . . 14_556 48.8(3) ?
O2 Ba1 P1 Ba1 12 . . 14_556 47.53(9) ?
Cl1 Ba1 P1 Ba1 . . . 14_556 156.09(4) ?
Cl1 Ba1 P1 Ba1 10_556 . . 14_556 -60.79(3) ?
P1 Ba1 P1 Ba1 14_456 . . 14_556 -133.26(7) ?
O14 Ba2 P2 O7 . . . . -139.2(3) ?
O13 Ba2 P2 O7 . . . . 148.8(3) ?
O12 Ba2 P2 O7 . . . . 13.5(3) ?
O1 Ba2 P2 O7 5 . . . -175.7(3) ?
O1 Ba2 P2 O7 16_455 . . . 177.3(4) ?
O5 Ba2 P2 O7 12 . . . -23.6(3) ?
O5 Ba2 P2 O7 . . . . -72.2(3) ?
O6 Ba2 P2 O7 12 . . . 37.0(3) ?
O6 Ba2 P2 O7 . . . . 80.9(4) ?
Cl1 Ba2 P2 O7 . . . . -59.5(3) ?
Cl2 Ba2 P2 O7 . . . . 75.0(3) ?
P2 Ba2 P2 O7 12 . . . 7.4(3) ?
O14 Ba2 P2 O8 . . . . 35.6(2) ?
O13 Ba2 P2 O8 . . . . -36.4(2) ?
O12 Ba2 P2 O8 . . . . -171.7(2) ?
O1 Ba2 P2 O8 5 . . . -0.89(19) ?
O1 Ba2 P2 O8 16_455 . . . -7.8(4) ?
O5 Ba2 P2 O8 12 . . . 151.28(19) ?
O5 Ba2 P2 O8 . . . . 102.6(3) ?
O6 Ba2 P2 O8 12 . . . -148.20(18) ?
O6 Ba2 P2 O8 . . . . -104.3(3) ?
Cl1 Ba2 P2 O8 . . . . 115.38(17) ?
Cl2 Ba2 P2 O8 . . . . -110.15(17) ?
P2 Ba2 P2 O8 12 . . . -177.73(16) ?
O14 Ba2 P2 O6 . . . . 139.9(2) ?
O13 Ba2 P2 O6 . . . . 67.9(2) ?
O12 Ba2 P2 O6 . . . . -67.4(2) ?
O1 Ba2 P2 O6 5 . . . 103.4(2) ?
O1 Ba2 P2 O6 16_455 . . . 96.4(4) ?
O5 Ba2 P2 O6 12 . . . -104.4(2) ?
O5 Ba2 P2 O6 . . . . -153.1(3) ?
O6 Ba2 P2 O6 12 . . . -43.92(16) ?
Cl1 Ba2 P2 O6 . . . . -140.33(19) ?
Cl2 Ba2 P2 O6 . . . . -5.87(19) ?
P2 Ba2 P2 O6 12 . . . -73.4(2) ?
O14 Ba2 P2 O5 . . . . -67.0(2) ?
O13 Ba2 P2 O5 . . . . -139.0(2) ?
O12 Ba2 P2 O5 . . . . 85.7(2) ?
O1 Ba2 P2 O5 5 . . . -103.5(2) ?
O1 Ba2 P2 O5 16_455 . . . -110.5(4) ?
O5 Ba2 P2 O5 12 . . . 48.63(17) ?
O6 Ba2 P2 O5 12 . . . 109.2(2) ?
O6 Ba2 P2 O5 . . . . 153.1(3) ?
Cl1 Ba2 P2 O5 . . . . 12.74(19) ?
Cl2 Ba2 P2 O5 . . . . 147.20(19) ?
P2 Ba2 P2 O5 12 . . . 79.6(2) ?
O10 Ba3 P3 O9 4_566 . . 4_566 -89.7(3) ?
O10 Ba3 P3 O9 . . . 4_566 90.3(3) ?
O10 Ba3 P3 O9 12 . . 4_566 90.3(3) ?
O10 Ba3 P3 O9 9_566 . . 4_566 -89.7(3) ?
O13 Ba3 P3 O9 1_545 . . 4_566 -28.0(2) ?
O13 Ba3 P3 O9 9_576 . . 4_566 152.0(2) ?
O14 Ba3 P3 O9 1_545 . . 4_566 33.7(2) ?
O14 Ba3 P3 O9 9_576 . . 4_566 -146.3(2) ?
Cl2 Ba3 P3 O9 . . . 4_566 93.62(19) ?
Cl2 Ba3 P3 O9 9_566 . . 4_566 -86.38(19) ?
P3 Ba3 P3 O9 9_566 . . 4_566 0E1(9) ?
O10 Ba3 P3 O9 4_566 . . . 90.3(3) ?
O10 Ba3 P3 O9 . . . . -89.7(3) ?
O10 Ba3 P3 O9 12 . . . -89.7(3) ?
O10 Ba3 P3 O9 9_566 . . . 90.3(3) ?
O13 Ba3 P3 O9 1_545 . . . 152.0(2) ?
O13 Ba3 P3 O9 9_576 . . . -28.0(2) ?
O14 Ba3 P3 O9 1_545 . . . -146.3(2) ?
O14 Ba3 P3 O9 9_576 . . . 33.7(2) ?
Cl2 Ba3 P3 O9 . . . . -86.38(19) ?
Cl2 Ba3 P3 O9 9_566 . . . 93.62(19) ?
O13 Ba3 P3 O10 1_545 . . . -118.4(2) ?
O13 Ba3 P3 O10 9_576 . . . 61.6(2) ?
O14 Ba3 P3 O10 1_545 . . . -56.6(2) ?
O14 Ba3 P3 O10 9_576 . . . 123.4(2) ?
Cl2 Ba3 P3 O10 . . . . 3.28(19) ?
Cl2 Ba3 P3 O10 9_566 . . . -176.72(19) ?
O13 Ba3 P3 O10 1_545 . . 4_566 61.6(2) ?
O13 Ba3 P3 O10 9_576 . . 4_566 -118.4(2) ?
O14 Ba3 P3 O10 1_545 . . 4_566 123.4(2) ?
O14 Ba3 P3 O10 9_576 . . 4_566 -56.6(2) ?
Cl2 Ba3 P3 O10 . . . 4_566 -176.72(19) ?
Cl2 Ba3 P3 O10 9_566 . . 4_566 3.28(19) ?
O8 V1 O1 Ba2 5_445 . . 5_445 -3.2(4) ?
O9 V1 O1 Ba2 13_466 . . 5_445 178.7(4) ?
O6 V1 O1 Ba2 12 . . 5_445 87.8(4) ?
O10 V1 O1 Ba2 . . . 5_445 -92.0(4) ?
Cl2 V1 O1 Ba2 . . . 5_445 75(5) ?
O7 V2 O2 Ba1 12 . . . -87.7(4) ?
O5 V2 O2 Ba1 5_445 . . . -177.9(3) ?
O3 V2 O2 Ba1 14_456 . . . 2.0(4) ?
O4 V2 O2 Ba1 5_445 . . . 91.8(4) ?
O12 Ba1 O2 V2 . . . . 137.5(4) ?
O11 Ba1 O2 V2 . . . . -140.6(4) ?
O11 Ba1 O2 V2 10_566 . . . -10.3(5) ?
O3 Ba1 O2 V2 12 . . . -26.0(4) ?
O3 Ba1 O2 V2 . . . . -116.2(4) ?
O4 Ba1 O2 V2 . . . . 118.2(4) ?
O4 Ba1 O2 V2 12 . . . 27.9(4) ?
O2 Ba1 O2 V2 12 . . . -179.9(3) ?
Cl1 Ba1 O2 V2 . . . . 74.6(4) ?
Cl1 Ba1 O2 V2 10_556 . . . -74.3(4) ?
P1 Ba1 O2 V2 14_456 . . . 0.5(3) ?
O4 P1 O3 V2 7_545 . . 14_556 53.2(4) ?
O4 P1 O3 V2 . . . 14_556 177.5(3) ?
O3 P1 O3 V2 7_545 . . 14_556 -62.1(2) ?
Ba1 P1 O3 V2 . . . 14_556 -163.0(4) ?
Ba1 P1 O3 V2 14_556 . . 14_556 -6.7(3) ?
O4 P1 O3 Ba1 7_545 . . . -143.79(19) ?
O4 P1 O3 Ba1 . . . . -19.5(2) ?
O3 P1 O3 Ba1 7_545 . . . 100.97(17) ?
Ba1 P1 O3 Ba1 14_556 . . . 156.35(7) ?
O12 Ba1 O3 P1 . . . . -46.4(3) ?
O11 Ba1 O3 P1 . . . . -115.2(2) ?
O11 Ba1 O3 P1 10_566 . . . 102.5(2) ?
O3 Ba1 O3 P1 12 . . . 145.15(12) ?
O4 Ba1 O3 P1 . . . . 12.76(16) ?
O4 Ba1 O3 P1 12 . . . 92.9(2) ?
O2 Ba1 O3 P1 . . . . -136.1(2) ?
O2 Ba1 O3 P1 12 . . . -63.60(19) ?
Cl1 Ba1 O3 P1 . . . . 33.0(2) ?
Cl1 Ba1 O3 P1 10_556 . . . 174.5(2) ?
P1 Ba1 O3 P1 14_456 . . . 126.72(17) ?
O12 Ba1 O3 V2 . . . 14_556 116.8(2) ?
O11 Ba1 O3 V2 . . . 14_556 47.9(2) ?
O11 Ba1 O3 V2 10_566 . . 14_556 -94.4(2) ?
O3 Ba1 O3 V2 12 . . 14_556 -51.7(3) ?
O4 Ba1 O3 V2 . . . 14_556 175.9(3) ?
O4 Ba1 O3 V2 12 . . 14_556 -103.9(2) ?
O2 Ba1 O3 V2 . . . 14_556 27.1(4) ?
O2 Ba1 O3 V2 12 . . 14_556 99.6(2) ?
Cl1 Ba1 O3 V2 . . . 14_556 -163.84(18) ?
Cl1 Ba1 O3 V2 10_556 . . 14_556 -22.38(16) ?
P1 Ba1 O3 V2 14_456 . . 14_556 -70.1(2) ?
O4 P1 O4 V2 7_545 . . 5 -53.2(3) ?
O3 P1 O4 V2 . . . 5 -175.9(3) ?
O3 P1 O4 V2 7_545 . . 5 64.8(4) ?
Ba1 P1 O4 V2 . . . 5 165.6(4) ?
Ba1 P1 O4 V2 14_556 . . 5 10.9(5) ?
O4 P1 O4 Ba1 7_545 . . . 141.21(19) ?
O3 P1 O4 Ba1 . . . . 18.5(2) ?
O3 P1 O4 Ba1 7_545 . . . -100.7(2) ?
Ba1 P1 O4 Ba1 14_556 . . . -154.65(17) ?
O12 Ba1 O4 P1 . . . . 121.6(2) ?
O11 Ba1 O4 P1 . . . . 55.1(3) ?
O11 Ba1 O4 P1 10_566 . . . -82.3(2) ?
O3 Ba1 O4 P1 12 . . . -91.3(2) ?
O3 Ba1 O4 P1 . . . . -12.69(15) ?
O4 Ba1 O4 P1 12 . . . -144.37(10) ?
O2 Ba1 O4 P1 . . . . 138.3(2) ?
O2 Ba1 O4 P1 12 . . . 66.75(18) ?
Cl1 Ba1 O4 P1 . . . . -169.6(2) ?
Cl1 Ba1 O4 P1 10_556 . . . -29.01(19) ?
P1 Ba1 O4 P1 14_456 . . . -125.24(14) ?
O12 Ba1 O4 V2 . . . 5 -45.9(2) ?
O11 Ba1 O4 V2 . . . 5 -112.4(2) ?
O11 Ba1 O4 V2 10_566 . . 5 110.2(2) ?
O3 Ba1 O4 V2 12 . . 5 101.2(2) ?
O3 Ba1 O4 V2 . . . 5 179.8(3) ?
O4 Ba1 O4 V2 12 . . 5 48.1(3) ?
O2 Ba1 O4 V2 . . . 5 -29.2(4) ?
O2 Ba1 O4 V2 12 . . 5 -100.7(2) ?
Cl1 Ba1 O4 V2 . . . 5 22.89(16) ?
Cl1 Ba1 O4 V2 10_556 . . 5 163.51(18) ?
P1 Ba1 O4 V2 14_456 . . 5 67.3(2) ?
O7 P2 O5 V2 . . . 5 -52.1(4) ?
O8 P2 O5 V2 . . . 5 66.3(4) ?
O6 P2 O5 V2 . . . 5 -174.2(3) ?
Ba2 P2 O5 V2 . . . 5 163.2(4) ?
O7 P2 O5 Ba2 . . . . 144.64(19) ?
O8 P2 O5 Ba2 . . . . -96.9(2) ?
O6 P2 O5 Ba2 . . . . 22.6(2) ?
O14 Ba2 O5 P2 . . . . 117.8(2) ?
O13 Ba2 O5 P2 . . . . 49.0(3) ?
O12 Ba2 O5 P2 . . . . -85.1(2) ?
O1 Ba2 O5 P2 5 . . . 63.79(18) ?
O1 Ba2 O5 P2 16_455 . . . 141.3(3) ?
O5 Ba2 O5 P2 12 . . . -141.25(12) ?
O6 Ba2 O5 P2 12 . . . -90.3(2) ?
O6 Ba2 O5 P2 . . . . -14.80(15) ?
Cl1 Ba2 O5 P2 . . . . -165.1(2) ?
Cl2 Ba2 O5 P2 . . . . -33.21(19) ?
P2 Ba2 O5 P2 12 . . . -122.13(17) ?
O14 Ba2 O5 V2 . . . 5 -47.0(2) ?
O13 Ba2 O5 V2 . . . 5 -115.8(2) ?
O12 Ba2 O5 V2 . . . 5 110.0(2) ?
O1 Ba2 O5 V2 5 . . 5 -101.1(2) ?
O1 Ba2 O5 V2 16_455 . . 5 -23.5(4) ?
O5 Ba2 O5 V2 12 . . 5 53.9(3) ?
O6 Ba2 O5 V2 12 . . 5 104.8(2) ?
O6 Ba2 O5 V2 . . . 5 -179.6(3) ?
Cl1 Ba2 O5 V2 . . . 5 30.01(16) ?
Cl2 Ba2 O5 V2 . . . 5 161.93(18) ?
P2 Ba2 O5 V2 12 . . 5 73.0(2) ?
O7 P2 O6 V1 . . . 12 59.9(4) ?
O8 P2 O6 V1 . . . 12 -59.8(4) ?
O5 P2 O6 V1 . . . 12 -178.7(3) ?
Ba2 P2 O6 V1 . . . 12 -157.3(4) ?
O7 P2 O6 Ba2 . . . . -142.79(19) ?
O8 P2 O6 Ba2 . . . . 97.5(2) ?
O5 P2 O6 Ba2 . . . . -21.5(2) ?
O14 Ba2 O6 P2 . . . . -48.7(3) ?
O13 Ba2 O6 P2 . . . . -116.7(2) ?
O12 Ba2 O6 P2 . . . . 101.9(2) ?
O1 Ba2 O6 P2 5 . . . -63.76(19) ?
O1 Ba2 O6 P2 16_455 . . . -144.8(2) ?
O5 Ba2 O6 P2 12 . . . 96.4(2) ?
O5 Ba2 O6 P2 . . . . 14.60(15) ?
O6 Ba2 O6 P2 12 . . . 144.32(11) ?
Cl1 Ba2 O6 P2 . . . . 39.90(19) ?
Cl2 Ba2 O6 P2 . . . . 173.1(2) ?
P2 Ba2 O6 P2 12 . . . 126.87(16) ?
O14 Ba2 O6 V1 . . . 12 112.1(3) ?
O13 Ba2 O6 V1 . . . 12 44.0(2) ?
O12 Ba2 O6 V1 . . . 12 -97.4(2) ?
O1 Ba2 O6 V1 5 . . 12 97.0(2) ?
O1 Ba2 O6 V1 16_455 . . 12 15.9(4) ?
O5 Ba2 O6 V1 12 . . 12 -102.9(2) ?
O5 Ba2 O6 V1 . . . 12 175.3(3) ?
O6 Ba2 O6 V1 12 . . 12 -55.0(3) ?
Cl1 Ba2 O6 V1 . . . 12 -159.38(18) ?
Cl2 Ba2 O6 V1 . . . 12 -26.17(15) ?
P2 Ba2 O6 V1 12 . . 12 -72.4(2) ?
O8 P2 O7 V2 . . . 12 173.5(3) ?
O6 P2 O7 V2 . . . 12 50.8(4) ?
O5 P2 O7 V2 . . . 12 -65.4(4) ?
Ba2 P2 O7 V2 . . . 12 -11.6(6) ?
O7 P2 O8 V1 . . . 5 177.2(3) ?
O6 P2 O8 V1 . . . 5 -59.1(4) ?
O5 P2 O8 V1 . . . 5 55.3(4) ?
Ba2 P2 O8 V1 . . . 5 0.2(3) ?
O9 P3 O9 V1 4_566 . . 13_466 175.1(4) ?
O10 P3 O9 V1 . . . 13_466 -62.6(4) ?
O10 P3 O9 V1 4_566 . . 13_466 53.2(4) ?
Ba3 P3 O9 V1 . . . 13_466 -4.9(4) ?
O9 P3 O10 V1 4_566 . . . 62.5(4) ?
O9 P3 O10 V1 . . . . -56.1(4) ?
O10 P3 O10 V1 4_566 . . . -177.0(4) ?
Ba3 P3 O10 V1 . . . . -177.0(4) ?
O9 P3 O10 Ba3 4_566 . . . -120.5(2) ?
O9 P3 O10 Ba3 . . . . 120.8(2) ?
O10 P3 O10 Ba3 4_566 . . . 0.0 ?
O1 V1 O10 P3 . . . . -5.0(4) ?
O8 V1 O10 P3 5_445 . . . -104.7(3) ?
O9 V1 O10 P3 13_466 . . . 97.5(3) ?
O6 V1 O10 P3 12 . . . 175.6(4) ?
Cl2 V1 O10 P3 . . . . 175.4(3) ?
O1 V1 O10 Ba3 . . . . 178.7(2) ?
O8 V1 O10 Ba3 5_445 . . . 79.0(2) ?
O9 V1 O10 Ba3 13_466 . . . -78.9(2) ?
O6 V1 O10 Ba3 12 . . . -0.7(7) ?
Cl2 V1 O10 Ba3 . . . . -0.90(18) ?
O10 Ba3 O10 P3 9_566 . . . -16E1(10) ?
O13 Ba3 O10 P3 1_545 . . . 64.2(2) ?
O13 Ba3 O10 P3 9_576 . . . -115.8(2) ?
O14 Ba3 O10 P3 1_545 . . . 120.6(2) ?
O14 Ba3 O10 P3 9_576 . . . -59.4(2) ?
Cl2 Ba3 O10 P3 . . . . -176.3(2) ?
Cl2 Ba3 O10 P3 9_566 . . . 3.7(2) ?
P3 Ba3 O10 P3 9_566 . . . 180.0 ?
O10 Ba3 O10 V1 4_566 . . . 177.2(4) ?
O10 Ba3 O10 V1 12 . . . -2.8(4) ?
O10 Ba3 O10 V1 9_566 . . . 1E1(10) ?
O13 Ba3 O10 V1 1_545 . . . -118.6(2) ?
O13 Ba3 O10 V1 9_576 . . . 61.4(2) ?
O14 Ba3 O10 V1 1_545 . . . -62.2(2) ?
O14 Ba3 O10 V1 9_576 . . . 117.8(2) ?
Cl2 Ba3 O10 V1 . . . . 0.85(17) ?
Cl2 Ba3 O10 V1 9_566 . . . -179.15(17) ?
P3 Ba3 O10 V1 9_566 . . . -2.8(4) ?
P3 Ba3 O10 V1 . . . . 177.2(4) ?
O3 Ba1 O11 Ba1 12 . . 10_556 56.35(8) ?
O3 Ba1 O11 Ba1 . . . 10_556 -56.35(8) ?
O4 Ba1 O11 Ba1 . . . 10_556 -100.67(12) ?
O4 Ba1 O11 Ba1 12 . . 10_556 100.67(12) ?
O2 Ba1 O11 Ba1 . . . 10_556 112.95(12) ?
O2 Ba1 O11 Ba1 12 . . 10_556 -112.95(12) ?
Cl1 Ba1 O11 Ba1 . . . 10_556 180.0 ?
Cl1 Ba1 O11 Ba1 10_556 . . 10_556 0.0 ?
P1 Ba1 O11 Ba1 14_456 . . 10_556 79.58(4) ?
O3 Ba1 O12 Ba2 12 . . . -96.46(13) ?
O3 Ba1 O12 Ba2 . . . . 96.46(13) ?
O4 Ba1 O12 Ba2 . . . . 56.32(7) ?
O4 Ba1 O12 Ba2 12 . . . -56.32(7) ?
O2 Ba1 O12 Ba2 . . . . -114.58(11) ?
O2 Ba1 O12 Ba2 12 . . . 114.58(11) ?
P1 Ba1 O12 Ba2 14_456 . . . -78.15(5) ?
O1 Ba2 O12 Ba1 5 . . . -97.31(14) ?
O1 Ba2 O12 Ba1 16_455 . . . 97.31(14) ?
O5 Ba2 O12 Ba1 12 . . . 62.24(9) ?
O5 Ba2 O12 Ba1 . . . . -62.24(9) ?
O6 Ba2 O12 Ba1 12 . . . 113.30(10) ?
O6 Ba2 O12 Ba1 . . . . -113.30(10) ?
P2 Ba2 O12 Ba1 12 . . . 87.84(6) ?
O1 Ba2 O13 Ba3 5 . . 1_565 68.80(12) ?
O1 Ba2 O13 Ba3 16_455 . . 1_565 -68.80(12) ?
O5 Ba2 O13 Ba3 12 . . 1_565 -84.26(13) ?
O5 Ba2 O13 Ba3 . . . 1_565 84.26(13) ?
O6 Ba2 O13 Ba3 12 . . 1_565 -125.40(7) ?
O6 Ba2 O13 Ba3 . . . 1_565 125.40(7) ?
P2 Ba2 O13 Ba3 12 . . 1_565 -102.89(5) ?
O1 Ba2 O14 Ba3 5 . . 1_565 -66.83(12) ?
O1 Ba2 O14 Ba3 16_455 . . 1_565 66.83(12) ?
O5 Ba2 O14 Ba3 12 . . 1_565 123.42(8) ?
O5 Ba2 O14 Ba3 . . . 1_565 -123.42(8) ?
O6 Ba2 O14 Ba3 12 . . 1_565 82.43(14) ?
O6 Ba2 O14 Ba3 . . . 1_565 -82.43(14) ?
P2 Ba2 O14 Ba3 12 . . 1_565 101.32(5) ?
